data_4115027
loop_
_publ_author_name
'Juventino J. Garcia'
'Nicole M. Brunkan'
'William D. Jones'

_publ_section_title
;
 Cleavage of Carbon-Carbon Bonds in Aromatic Nitriles Using Nickel(0)
;
_journal_name_full 'Journal of the American Chemical Society'
_journal_page_first 9547
_journal_page_last 9555
_journal_paper_doi 10.1021/ja0204933
_journal_volume 124
_journal_year 2002
_chemical_formula_sum 'C36 H68 N2 Ni2 P4'
_chemical_formula_weight 770.22
_chemical_name_common '[(dippe)Ni]2(h2,h2-1,4-dicyanobenzene)'
_chemical_name_systematic
;
  ?
;
_space_group_IT_number 14
_symmetry_cell_setting monoclinic
_symmetry_space_group_name_Hall '-P 2yn'
_symmetry_space_group_name_H-M 'P 1 21/n 1'
_atom_sites_solution_hydrogens geom
_atom_sites_solution_primary direct
_atom_sites_solution_secondary difmap
_audit_creation_method SHELXL-97
_cell_angle_alpha 90.00
_cell_angle_beta 91.3040(10)
_cell_angle_gamma 90.00
_cell_formula_units_Z 2
_cell_length_a 10.5304(6)
_cell_length_b 15.1549(9)
_cell_length_c 12.8816(7)
_cell_measurement_reflns_used 3378
_cell_measurement_temperature 193(2)
_cell_volume 2055.2(2)
_computing_cell_refinement 'Bruker SMART'
_computing_data_collection 'Bruker SMART'
_computing_data_reduction 'Bruker SHELXTL'
_computing_molecular_graphics 'Bruker SHELXTL'
_computing_publication_material 'Bruker SHELXTL'
_computing_structure_refinement 'SHELXL-97 (Sheldrick, 1997)'
_computing_structure_solution 'SHELXS-97 (Sheldrick, 1990)'
_diffrn_ambient_temperature 193(2)
_diffrn_measured_fraction_theta_full 1.000
_diffrn_measured_fraction_theta_max 1.000
_diffrn_measurement_device_type 'CCD area detector'
_diffrn_measurement_method 'phi and omega scans'
_diffrn_radiation_monochromator graphite
_diffrn_radiation_source 'normal-focus sealed tube'
_diffrn_radiation_type MoK\a
_diffrn_radiation_wavelength 0.71073
_diffrn_reflns_av_R_equivalents 0.0385
_diffrn_reflns_av_sigmaI/netI 0.0449
_diffrn_reflns_limit_h_max 7
_diffrn_reflns_limit_h_min -11
_diffrn_reflns_limit_k_max 16
_diffrn_reflns_limit_k_min -15
_diffrn_reflns_limit_l_max 14
_diffrn_reflns_limit_l_min -14
_diffrn_reflns_number 9243
_diffrn_reflns_theta_full 23.26
_diffrn_reflns_theta_max 23.26
_diffrn_reflns_theta_min 2.08
_exptl_absorpt_coefficient_mu 1.097
_exptl_absorpt_correction_T_max 0.927999
_exptl_absorpt_correction_T_min 0.878464
_exptl_absorpt_correction_type SADABS
_exptl_crystal_colour orange
_exptl_crystal_density_diffrn 1.245
_exptl_crystal_description prism
_exptl_crystal_F_000 828
_exptl_crystal_size_max .05
_exptl_crystal_size_mid .06
_exptl_crystal_size_min .16
_refine_diff_density_max 0.349
_refine_diff_density_min -0.257
_refine_diff_density_rms 0.056
_refine_ls_extinction_method none
_refine_ls_goodness_of_fit_ref 1.102
_refine_ls_hydrogen_treatment mixed
_refine_ls_matrix_type full
_refine_ls_number_parameters 199
_refine_ls_number_reflns 2958
_refine_ls_number_restraints 0
_refine_ls_restrained_S_all 1.102
_refine_ls_R_factor_all 0.0657
_refine_ls_R_factor_gt 0.0461
_refine_ls_shift/su_max 0.011
_refine_ls_shift/su_mean 0.001
_refine_ls_structure_factor_coef Fsqd
_refine_ls_weighting_details 'calc w=1/[\s^2^(Fo^2^)+(0.0446P)^2^+0.1298P] where P=(Fo^2^+2Fc^2^)/3'
_refine_ls_weighting_scheme calc
_refine_ls_wR_factor_gt 0.0860
_refine_ls_wR_factor_ref 0.0914
_reflns_number_gt 2400
_reflns_number_total 2958
_reflns_threshold_expression >2sigma(I)
_cod_data_source_file ja0204933_9.cif
_cod_data_source_block sad_jonjg19
_cod_original_sg_symbol_H-M P2(1)/n
_cod_database_code 4115027

loop_
_symmetry_equiv_pos_as_xyz
'x, y, z'
'-x+1/2, y+1/2, -z+1/2'
'-x, -y, -z'
'x-1/2, -y-1/2, z-1/2'

loop_
_atom_site_label
_atom_site_type_symbol
_atom_site_fract_x
_atom_site_fract_y
_atom_site_fract_z
_atom_site_U_iso_or_equiv
_atom_site_adp_type
_atom_site_occupancy
_atom_site_symmetry_multiplicity
_atom_site_calc_flag
_atom_site_refinement_flags
Ni1 Ni 0.03956(4) 0.74791(3) 0.19936(3) 0.02241(16) Uani 1 1 d .
P1 P 0.11227(9) 0.85875(6) 0.28971(7) 0.0265(3) Uani 1 1 d .
P2 P -0.10710(9) 0.72406(6) 0.30841(7) 0.0247(3) Uani 1 1 d .
N1 N 0.1431(3) 0.7233(2) 0.0822(2) 0.0336(8) Uani 1 1 d .
C1 C 0.0616(3) 0.6667(2) 0.0937(2) 0.0241(9) Uani 1 1 d .
C2 C 0.0281(3) 0.5818(2) 0.0453(2) 0.0214(8) Uani 1 1 d .
C3 C -0.0717(3) 0.5312(2) 0.0797(3) 0.0286(9) Uani 1 1 d .
H3A H -0.1218 0.5526 0.1348 0.034 Uiso 1 1 calc R
C4 C 0.1000(3) 0.5492(2) -0.0359(3) 0.0293(9) Uani 1 1 d .
H4A H 0.1689 0.5829 -0.0611 0.035 Uiso 1 1 calc R
C5 C 0.2682(3) 0.8395(3) 0.3534(3) 0.0356(10) Uani 1 1 d .
H5A H 0.2858 0.8889 0.4031 0.043 Uiso 1 1 calc R
C6 C 0.2685(4) 0.7534(3) 0.4137(3) 0.0472(11) Uani 1 1 d .
H6A H 0.3518 0.7449 0.4477 0.071 Uiso 1 1 calc R
H6B H 0.2509 0.7043 0.3660 0.071 Uiso 1 1 calc R
H6C H 0.2029 0.7555 0.4664 0.071 Uiso 1 1 calc R
C7 C 0.3739(4) 0.8375(3) 0.2738(3) 0.0548(13) Uani 1 1 d .
H7A H 0.4558 0.8280 0.3096 0.082 Uiso 1 1 calc R
H7B H 0.3756 0.8938 0.2364 0.082 Uiso 1 1 calc R
H7C H 0.3579 0.7894 0.2243 0.082 Uiso 1 1 calc R
C8 C 0.1304(4) 0.9702(2) 0.2325(3) 0.0376(10) Uani 1 1 d .
H8A H 0.2090 0.9680 0.1904 0.045 Uiso 1 1 calc R
C9 C 0.1506(4) 1.0442(3) 0.3111(3) 0.0532(13) Uani 1 1 d .
H9A H 0.1597 1.1004 0.2745 0.080 Uiso 1 1 calc R
H9B H 0.2277 1.0325 0.3529 0.080 Uiso 1 1 calc R
H9C H 0.0774 1.0473 0.3566 0.080 Uiso 1 1 calc R
C10 C 0.0219(4) 0.9904(3) 0.1569(3) 0.0525(12) Uani 1 1 d .
H10A H 0.0337 1.0493 0.1273 0.079 Uiso 1 1 calc R
H10B H -0.0587 0.9884 0.1935 0.079 Uiso 1 1 calc R
H10C H 0.0204 0.9465 0.1010 0.079 Uiso 1 1 calc R
C11 C -0.1266(4) 0.6114(2) 0.3613(3) 0.0298(9) Uani 1 1 d .
H11A H -0.1708 0.5762 0.3057 0.036 Uiso 1 1 calc R
C12 C 0.0036(4) 0.5681(3) 0.3795(3) 0.0457(11) Uani 1 1 d .
H12A H -0.0078 0.5084 0.4069 0.069 Uiso 1 1 calc R
H12B H 0.0535 0.6032 0.4297 0.069 Uiso 1 1 calc R
H12C H 0.0484 0.5651 0.3138 0.069 Uiso 1 1 calc R
C13 C -0.2086(4) 0.6046(3) 0.4574(3) 0.0450(11) Uani 1 1 d .
H13A H -0.2143 0.5427 0.4790 0.068 Uiso 1 1 calc R
H13B H -0.2939 0.6271 0.4410 0.068 Uiso 1 1 calc R
H13C H -0.1702 0.6395 0.5139 0.068 Uiso 1 1 calc R
C14 C -0.2714(3) 0.7583(2) 0.2724(3) 0.0309(9) Uani 1 1 d .
H14A H -0.3217 0.7625 0.3371 0.037 Uiso 1 1 calc R
C15 C -0.3357(4) 0.6915(3) 0.1994(3) 0.0447(11) Uani 1 1 d .
H15A H -0.4223 0.7112 0.1824 0.067 Uiso 1 1 calc R
H15B H -0.3387 0.6338 0.2336 0.067 Uiso 1 1 calc R
H15C H -0.2873 0.6867 0.1356 0.067 Uiso 1 1 calc R
C16 C -0.2698(4) 0.8485(3) 0.2208(3) 0.0403(11) Uani 1 1 d .
H16A H -0.3569 0.8663 0.2026 0.060 Uiso 1 1 calc R
H16B H -0.2196 0.8456 0.1578 0.060 Uiso 1 1 calc R
H16C H -0.2318 0.8917 0.2689 0.060 Uiso 1 1 calc R
C17 C 0.0031(3) 0.8756(2) 0.3994(3) 0.0334(10) Uani 1 1 d .
H17A H 0.0526 0.8955 0.4613 0.040 Uiso 1 1 calc R
H17C H -0.0589 0.9224 0.3808 0.040 Uiso 1 1 calc R
C18 C -0.0686(3) 0.7903(2) 0.4256(3) 0.0299(9) Uani 1 1 d .
H18C H -0.1483 0.8056 0.4608 0.036 Uiso 1 1 calc R
H18A H -0.0159 0.7545 0.4743 0.036 Uiso 1 1 calc R

loop_
_atom_site_aniso_label
_atom_site_aniso_U_11
_atom_site_aniso_U_22
_atom_site_aniso_U_33
_atom_site_aniso_U_23
_atom_site_aniso_U_13
_atom_site_aniso_U_12
Ni1 0.0215(3) 0.0231(3) 0.0227(3) -0.0049(2) 0.00262(18) -0.0013(2)
P1 0.0247(6) 0.0274(6) 0.0273(6) -0.0076(4) 0.0012(4) -0.0010(4)
P2 0.0231(6) 0.0262(6) 0.0248(5) -0.0014(4) 0.0040(4) 0.0005(4)
N1 0.036(2) 0.032(2) 0.0331(19) -0.0084(15) 0.0121(15) -0.0045(15)
C1 0.027(2) 0.028(2) 0.017(2) -0.0022(16) 0.0029(16) -0.0012(17)
C2 0.024(2) 0.024(2) 0.016(2) -0.0023(15) 0.0005(16) 0.0009(15)
C3 0.033(2) 0.031(2) 0.022(2) -0.0093(17) 0.0101(17) -0.0027(17)
C4 0.033(2) 0.028(2) 0.027(2) -0.0017(17) 0.0091(17) -0.0096(17)
C5 0.026(2) 0.039(3) 0.042(3) -0.013(2) -0.0092(19) 0.0006(18)
C6 0.036(3) 0.061(3) 0.043(3) -0.001(2) -0.008(2) 0.011(2)
C7 0.025(3) 0.071(3) 0.069(3) 0.004(3) 0.008(2) 0.000(2)
C8 0.041(3) 0.034(3) 0.038(3) 0.0008(19) 0.003(2) -0.0065(19)
C9 0.060(3) 0.031(3) 0.068(3) -0.008(2) -0.009(3) -0.009(2)
C10 0.069(3) 0.042(3) 0.046(3) 0.006(2) -0.008(2) -0.003(2)
C11 0.037(2) 0.027(2) 0.025(2) -0.0023(17) 0.0052(17) -0.0002(17)
C12 0.049(3) 0.044(3) 0.044(3) 0.010(2) 0.007(2) 0.009(2)
C13 0.055(3) 0.042(3) 0.039(3) 0.007(2) 0.015(2) -0.002(2)
C14 0.023(2) 0.037(2) 0.033(2) 0.0005(19) 0.0054(16) 0.0008(17)
C15 0.035(3) 0.047(3) 0.052(3) 0.002(2) -0.005(2) -0.002(2)
C16 0.027(2) 0.044(3) 0.050(3) 0.006(2) 0.000(2) 0.0047(19)
C17 0.029(2) 0.038(3) 0.034(2) -0.0128(18) 0.0048(18) 0.0017(17)
C18 0.030(2) 0.036(2) 0.025(2) -0.0024(18) 0.0052(17) 0.0031(17)

loop_
_atom_type_symbol
_atom_type_description
_atom_type_scat_dispersion_real
_atom_type_scat_dispersion_imag
_atom_type_scat_source
C C 0.0033 0.0016 'International Tables Vol C Tables 4.2.6.8 and 6.1.1.4'
H H 0.0000 0.0000 'International Tables Vol C Tables 4.2.6.8 and 6.1.1.4'
N N 0.0061 0.0033 'International Tables Vol C Tables 4.2.6.8 and 6.1.1.4'
P P 0.1023 0.0942 'International Tables Vol C Tables 4.2.6.8 and 6.1.1.4'
Ni Ni 0.3393 1.1124 'International Tables Vol C Tables 4.2.6.8 and 6.1.1.4'

loop_
_geom_angle_atom_site_label_1
_geom_angle_atom_site_label_2
_geom_angle_atom_site_label_3
_geom_angle
_geom_angle_site_symmetry_1
C1 Ni1 N1 37.84(13) .
C1 Ni1 P2 118.29(12) .
N1 Ni1 P2 156.12(10) .
C1 Ni1 P1 149.09(12) .
N1 Ni1 P1 111.82(10) .
P2 Ni1 P1 91.70(4) .
C5 P1 C8 102.87(18) .
C5 P1 C17 104.12(17) .
C8 P1 C17 104.36(18) .
C5 P1 Ni1 114.55(13) .
C8 P1 Ni1 121.95(13) .
C17 P1 Ni1 107.26(12) .
C18 P2 C11 102.94(17) .
C18 P2 C14 103.78(17) .
C11 P2 C14 103.85(17) .
C18 P2 Ni1 107.21(12) .
C11 P2 Ni1 118.99(12) .
C14 P2 Ni1 118.09(12) .
C1 N1 Ni1 68.2(2) .
N1 C1 C2 136.4(3) .
N1 C1 Ni1 74.0(2) .
C2 C1 Ni1 149.3(3) .
C3 C2 C4 118.2(3) .
C3 C2 C1 121.8(3) .
C4 C2 C1 119.9(3) .
C4 C3 C2 121.3(3) 3_565
C3 C4 C2 120.4(3) 3_565
C6 C5 C7 109.5(3) .
C6 C5 P1 110.8(3) .
C7 C5 P1 111.1(3) .
C10 C8 C9 111.8(3) .
C10 C8 P1 110.9(3) .
C9 C8 P1 114.8(3) .
C13 C11 C12 111.5(3) .
C13 C11 P2 115.4(3) .
C12 C11 P2 110.1(3) .
C16 C14 C15 109.6(3) .
C16 C14 P2 110.0(2) .
C15 C14 P2 111.5(3) .
C18 C17 P1 111.5(2) .
C17 C18 P2 112.1(2) .

loop_
_geom_bond_atom_site_label_1
_geom_bond_atom_site_label_2
_geom_bond_distance
_geom_bond_site_symmetry_2
Ni1 C1 1.853(3) .
Ni1 N1 1.918(3) .
Ni1 P2 2.1420(10) .
Ni1 P1 2.1730(10) .
P1 C5 1.842(4) .
P1 C8 1.854(4) .
P1 C17 1.859(4) .
P2 C18 1.850(4) .
P2 C11 1.852(4) .
P2 C14 1.855(4) .
N1 C1 1.225(4) .
C1 C2 1.469(5) .
C2 C3 1.382(5) .
C2 C4 1.396(5) .
C3 C4 1.373(5) 3_565
C4 C3 1.373(5) 3_565
C5 C6 1.518(5) .
C5 C7 1.530(5) .
C8 C10 1.516(5) .
C8 C9 1.523(5) .
C11 C13 1.529(5) .
C11 C12 1.533(5) .
C14 C16 1.520(5) .
C14 C15 1.529(5) .
C17 C18 1.539(5) .
